data_4132141
loop_
_publ_author_name
'Arnett, Charles H.'
'Chalkley, Matthew J.'
'Agapie, Theodor'

_publ_section_title
;
 A Thermodynamic Model for Redox-Dependent Binding of Carbon Monoxide at
 Site-Differentiated, High Spin Iron Clusters.
;
_journal_issue 16
_journal_name_full 'Journal of the American Chemical Society'
_journal_page_first 5569
_journal_page_last 5578
_journal_paper_doi 10.1021/jacs.8b01825
_journal_volume 140
_journal_year 2018
_chemical_formula_moiety 'C84 H60 Fe4 N12 O4, 2(C F3 O3 S), C H2 Cl2, 1.13(C Cl2), 0.62(C4 H10 O)'
_chemical_formula_sum 'C90.6 H68.17 Cl4.26 F6 Fe4 N12 O10.62 S2'
_chemical_formula_weight 2047.49
_space_group_crystal_system triclinic
_space_group_IT_number 2
_space_group_name_Hall '-P 1'
_space_group_name_H-M_alt 'P -1'
_atom_sites_solution_hydrogens geom
_atom_sites_solution_primary direct
_audit_creation_date 2017-06-22
_audit_creation_method
;
Olex2 1.2
(compiled 2017.01.04 svn.r3372 for OlexSys, GUI svn.r5292)
;
_cell_angle_alpha 100.128(2)
_cell_angle_beta 93.878(4)
_cell_angle_gamma 93.078(3)
_cell_formula_units_Z 2
_cell_length_a 15.486(2)
_cell_length_b 15.4964(18)
_cell_length_c 19.448(2)
_cell_measurement_reflns_used 9699
_cell_measurement_temperature 100
_cell_measurement_theta_max 32.767
_cell_measurement_theta_min 2.308
_cell_volume 4573.6(9)
_computing_cell_refinement 'SAINT v8.37A (Bruker, 2015)'
_computing_data_reduction 'SAINT v8.37A (Bruker, 2015)'
_computing_molecular_graphics 'Olex2 (Dolomanov et al., 2009)'
_computing_publication_material 'Olex2 (Dolomanov et al., 2009)'
_computing_structure_refinement 'XL (Sheldrick, 2008)'
_computing_structure_solution 'ShelXS (Sheldrick, 2008)'
_diffrn_ambient_temperature 100.0
_diffrn_measured_fraction_theta_full 0.997
_diffrn_measured_fraction_theta_max 0.998
_diffrn_measurement_device_type 'Bruker APEX-II CCD'
_diffrn_measurement_method '\f and \w scans'
_diffrn_radiation_type MoK\a
_diffrn_radiation_wavelength 0.71073
_diffrn_reflns_av_R_equivalents 0.0614
_diffrn_reflns_av_unetI/netI 0.0524
_diffrn_reflns_Laue_measured_fraction_full 0.997
_diffrn_reflns_Laue_measured_fraction_max 0.998
_diffrn_reflns_limit_h_max 24
_diffrn_reflns_limit_h_min -24
_diffrn_reflns_limit_k_max 24
_diffrn_reflns_limit_k_min -24
_diffrn_reflns_limit_l_max 31
_diffrn_reflns_limit_l_min -31
_diffrn_reflns_number 200849
_diffrn_reflns_point_group_measured_fraction_full 0.997
_diffrn_reflns_point_group_measured_fraction_max 0.998
_diffrn_reflns_theta_full 25.242
_diffrn_reflns_theta_max 34.933
_diffrn_reflns_theta_min 1.067
_diffrn_standards_number 0
_exptl_absorpt_coefficient_mu 0.870
_exptl_absorpt_correction_T_max 0.7475
_exptl_absorpt_correction_T_min 0.6628
_exptl_absorpt_correction_type multi-scan
_exptl_absorpt_process_details
'SADABS-2016/2 (Bruker,2016/2) was used for absorption correction. wR2(int) was 0.0601 before and 0.0461 after correction. The Ratio of minimum to maximum transmission is 0.8867. The \l/2 correction factor is Not present.'
_exptl_crystal_colour brown
_exptl_crystal_colour_primary brown
_exptl_crystal_density_diffrn 1.487
_exptl_crystal_description block
_exptl_crystal_F_000 2086
_exptl_crystal_size_max 0.44
_exptl_crystal_size_mid 0.28
_exptl_crystal_size_min 0.13
_refine_diff_density_max 2.984
_refine_diff_density_min -2.087
_refine_diff_density_rms 0.157
_refine_ls_extinction_method none
_refine_ls_goodness_of_fit_ref 1.049
_refine_ls_hydrogen_treatment constr
_refine_ls_matrix_type full
_refine_ls_number_parameters 1231
_refine_ls_number_reflns 39977
_refine_ls_number_restraints 294
_refine_ls_restrained_S_all 1.077
_refine_ls_R_factor_all 0.1245
_refine_ls_R_factor_gt 0.0807
_refine_ls_shift/su_max 0.002
_refine_ls_shift/su_mean 0.000
_refine_ls_structure_factor_coef Fsqd
_refine_ls_weighting_details 'w=1/[\s^2^(Fo^2^)+(0.1265P)^2^+11.5723P] where P=(Fo^2^+2Fc^2^)/3'
_refine_ls_weighting_scheme calc
_refine_ls_wR_factor_gt 0.2239
_refine_ls_wR_factor_ref 0.2577
_reflns_Friedel_coverage 0.000
_reflns_number_gt 26400
_reflns_number_total 39977
_reflns_threshold_expression 'I > 2\s(I)'
_cod_data_source_file ja8b01825_si_001.cif
_cod_data_source_block a16144
_cod_original_cell_volume 4573.6(10)
_cod_original_formula_sum 'C90.60 H68.17 Cl4.26 F6 Fe4 N12 O10.62 S2'
_cod_database_code 4132141
_shelx_shelxl_version_number 2014/7
_shelx_space_group_comment
;
The symmetry employed for this shelxl refinement is uniquely defined
by the following loop, which should always be used as a source of
symmetry information in preference to the above space-group names.
They are only intended as comments.
;
_olex2_refinement_description
;
1. Fixed Uiso
 At 1.2 times of:
  All C(H) groups, All C(H,H) groups, All C(H,H,H,H) groups
 At 1.5 times of:
  All C(H,H,H) groups
2. Restrained distances
 O14-C93 = O14-C92
 1.411 with sigma of 0.01
 C92-C93
 2.743 with sigma of 0.01
 O14-C94 = O14-C91
 2.376 with sigma of 0.01
 C94-C93 = C92-C91
 1.517 with sigma of 0.01
 C91-C94
 4.743 with sigma of 0.01
 C90-Cl5 = C90-Cl6 = C89-Cl8 = C89-Cl7
 1.67 with sigma of 0.05
 Cl5-Cl6 = Cl8-Cl7
 2.85 with sigma of 0.05
 S1-O5 \\sim S1-O7 \\sim S1-O6 \\sim S3-O11 \\sim S3-O13 \\sim S3-O12 \\sim
S2_$1-O9_$1 \\sim S2_$1-O10_$1
 \\sim S2_$1-O8_$1
 with sigma of 0.02
 S2-C86 \\sim S1_$2-C85_$2 \\sim S3_$2-C87_$2
 with sigma of 0.02
 F1-C85 \\sim F2-C85 \\sim F3-C85 \\sim F9-C87 \\sim F7-C87 \\sim F8-C87 \\sim
F6_$1-C86_$1 \\sim F5_$1-
 C86_$1 \\sim F4_$1-C86_$1
 with sigma of 0.02
3. Uiso/Uaniso restraints and constraints
S2 \\sim C91 \\sim C92 \\sim O14 \\sim C86 \\sim F5 \\sim F4 \\sim F6 \\sim C93
\\sim C94 \\sim O8 \\sim O10 \\sim O9 \\sim Cl6 \\sim Cl5 \\sim C90 \\sim F3
\\sim S1 \\sim O5 \\sim C85 \\sim O6 \\sim O7 \\sim F1 \\sim F2 \\sim F9 \\sim
S3 \\sim C87 \\sim O11 \\sim O12 \\sim O13 \\sim F7 \\sim F8 \\sim Cl8 \\sim
C89 \\sim Cl7 \\sim C88 \\sim Cl1 \\sim Cl4 \\sim H88A \\sim H88B \\sim H88C
\\sim H88D \\sim Cl3 \\sim Cl2: within 1.7A with sigma of 0.04 and sigma for
terminal atoms of 0.08
4. Others
 Sof(H88C)=Sof(H88D)=Sof(Cl3)=Sof(Cl2)=1-FVAR(1)
 Sof(Cl1)=Sof(Cl4)=Sof(H88A)=Sof(H88B)=FVAR(1)
 Sof(Cl8)=Sof(S2)=Sof(C86)=Sof(O8)=Sof(F5)=Sof(O10)=Sof(F4)=Sof(F6)=Sof(O9)=
 Sof(C89)=Sof(Cl7)=1-FVAR(2)
 Sof(S3)=Sof(F9)=Sof(C87)=Sof(F7)=Sof(F8)=Sof(O11)=Sof(O12)=Sof(C91)=Sof(H91A)=
 Sof(H91B)=Sof(H91C)=Sof(C94)=Sof(H94A)=Sof(H94B)=Sof(H94C)=Sof(O14)=Sof(C92)=
 Sof(H92A)=Sof(H92B)=Sof(C93)=Sof(H93A)=Sof(H93B)=Sof(O13)=FVAR(2)
 Fixed Sof: Cl5(0.75) Cl6(0.75) C90(0.75)
5.a Secondary CH2 refined with riding coordinates:
 C88(H88A,H88B), C88(H88C,H88D), C92(H92A,H92B), C93(H93A,H93B)
5.b Aromatic/amide H refined with riding coordinates:
 C54(H54), C24(H24), C6(H6), C55(H55), C57(H57), C68(H68), C76(H76),
 C0AA(H0AA), C67(H67), C39(H39), C49(H49), C18(H18), C38(H38), C50(H50), C2(H2),
  C41(H41), C21(H21), C81(H81), C40(H40), C77(H77), C64(H64), C66(H66),
 C52(H52), C56(H56), C71(H71), C80(H80), C32(H32), C15(H15), C73(H73), C12(H12),
  C58(H58), C72(H72), C51(H51), C44(H44), C46(H46), C75(H75), C83(H83),
 C43(H43), C9(H9), C84(H84), C59(H59), C17(H17), C35(H35), C34(H34), C65(H65),
 C62(H62), C23(H23), C11(H11), C22(H22), C63(H63), C82(H82), C45(H45), C16(H16),
  C33(H33), C30(H30), C74(H74), C27(H27), C10(H10), C29(H29), C28(H28)
5.c Idealised Me refined as rotating group:
 C91(H91A,H91B,H91C), C94(H94A,H94B,H94C)
;
_olex2_submission_original_sample_id p16144
_olex2_submission_special_instructions 'No special instructions were received'

loop_
_space_group_symop_operation_xyz
'x, y, z'
'-x, -y, -z'

loop_
_atom_site_label
_atom_site_type_symbol
_atom_site_fract_x
_atom_site_fract_y
_atom_site_fract_z
_atom_site_U_iso_or_equiv
_atom_site_adp_type
_atom_site_occupancy
_atom_site_site_symmetry_order
_atom_site_calc_flag
_atom_site_refinement_flags_posn
_atom_site_refinement_flags_adp
_atom_site_refinement_flags_occupancy
_atom_site_disorder_assembly
_atom_site_disorder_group
Fe4 Fe 0.30247(2) 0.98132(2) 0.73737(2) 0.01512(8) Uani 1 1 d . . . . .
Fe2 Fe 0.21645(2) 0.80384(2) 0.62801(2) 0.01667(8) Uani 1 1 d . . . . .
Fe1 Fe 0.37933(3) 0.77750(3) 0.72292(2) 0.01765(8) Uani 1 1 d . . . . .
Fe3 Fe 0.19891(3) 0.80519(3) 0.78453(2) 0.02110(9) Uani 1 1 d . . . . .
S1 S 0.22531(7) 0.12645(7) 0.46196(6) 0.0388(2) Uani 1 1 d D U . . .
O1 O 0.27583(13) 0.86378(12) 0.71872(10) 0.0160(3) Uani 1 1 d . . . . .
O4 O 0.30768(13) 0.71964(12) 0.62707(10) 0.0159(3) Uani 1 1 d . . . . .
O3 O 0.14295(13) 0.74178(12) 0.69091(11) 0.0168(3) Uani 1 1 d . . . . .
O2 O 0.29622(14) 0.72036(13) 0.77962(11) 0.0199(4) Uani 1 1 d . . . . .
N3 N 0.10552(15) 0.74396(15) 0.56104(13) 0.0184(4) Uani 1 1 d . . . . .
F1 F 0.26318(19) 0.29557(18) 0.50150(17) 0.0506(7) Uani 1 1 d D U . . .
O5 O 0.13618(18) 0.14368(19) 0.47219(15) 0.0358(6) Uani 1 1 d D U . . .
N6 N 0.30509(15) 0.83582(15) 0.54899(13) 0.0179(4) Uani 1 1 d . . . . .
F3 F 0.35768(17) 0.2264(3) 0.4383(2) 0.0631(9) Uani 1 1 d D U . . .
N2 N 0.43520(18) 0.80837(17) 0.83601(14) 0.0243(5) Uani 1 1 d . . . . .
N5 N 0.46408(17) 0.68948(16) 0.66747(14) 0.0218(5) Uani 1 1 d . . . . .
C85 C 0.27257(16) 0.2315(2) 0.44725(17) 0.0222(5) Uani 1 1 d D U . . .
N9 N 0.16305(15) 0.92752(15) 0.62700(13) 0.0179(4) Uani 1 1 d . . . . .
F2 F 0.23428(17) 0.2541(2) 0.38893(17) 0.0555(8) Uani 1 1 d D U . . .
N12 N 0.49245(16) 1.02330(17) 0.68950(14) 0.0210(4) Uani 1 1 d . . . . .
N7 N 0.24392(17) 0.91857(16) 0.86036(13) 0.0204(4) Uani 1 1 d . . . . .
N8 N 0.30015(19) 1.05221(17) 0.90276(14) 0.0241(5) Uani 1 1 d . . . . .
N11 N 0.45496(16) 0.88783(17) 0.70064(14) 0.0203(4) Uani 1 1 d . . . . .
O6 O 0.2730(2) 0.1113(2) 0.52338(17) 0.0464(8) Uani 1 1 d D U . . .
N1 N 0.1753(2) 0.73000(19) 0.86389(17) 0.0304(6) Uani 1 1 d . . . . .
N10 N 0.15728(16) 1.07086(16) 0.65455(14) 0.0204(4) Uani 1 1 d . . . . .
N4 N 0.07159(17) 0.86440(17) 0.76870(14) 0.0230(5) Uani 1 1 d . . . . .
O7 O 0.2383(2) 0.0670(2) 0.3995(2) 0.0551(9) Uani 1 1 d D U . . .
C37 C 0.03700(17) 0.72195(17) 0.59508(15) 0.0176(4) Uani 1 1 d . . . . .
C53 C 0.37313(17) 0.78501(17) 0.54190(15) 0.0172(4) Uani 1 1 d . . . . .
C54 C 0.44693(19) 0.80920(19) 0.51168(16) 0.0211(5) Uani 1 1 d . . . . .
H54 H 0.4948 0.7732 0.5089 0.025 Uiso 1 1 calc R . . . .
C3 C 0.1300(2) 0.56268(18) 0.68518(17) 0.0225(5) Uani 1 1 d . . . . .
C5 C 0.2360(2) 0.54960(17) 0.59807(16) 0.0206(5) Uani 1 1 d . . . . .
C1 C 0.2807(2) 0.54398(18) 0.71875(17) 0.0227(5) Uani 1 1 d . . . . .
C20 C 0.31122(18) 0.62861(17) 0.51157(15) 0.0175(4) Uani 1 1 d . . . . .
C24 C 0.2105(2) 0.5029(2) 0.46960(18) 0.0264(6) Uani 1 1 d . . . . .
H24 H 0.1724 0.4571 0.4791 0.032 Uiso 1 1 calc R . . . .
C19 C 0.25562(19) 0.55984(17) 0.52602(16) 0.0198(5) Uani 1 1 d . . . . .
C6 C 0.3001(2) 0.53945(18) 0.64943(17) 0.0226(5) Uani 1 1 d . . . . .
H6 H 0.3574 0.5293 0.6370 0.027 Uiso 1 1 calc R . . . .
C55 C 0.4499(2) 0.8877(2) 0.48532(18) 0.0254(6) Uani 1 1 d . . . . .
H55 H 0.4996 0.9056 0.4640 0.031 Uiso 1 1 calc R . . . .
C13 C 0.0423(2) 0.58267(19) 0.70827(17) 0.0228(5) Uani 1 1 d . . . . .
C57 C 0.3080(2) 0.91067(18) 0.52332(16) 0.0210(5) Uani 1 1 d . . . . .
H57 H 0.2597 0.9460 0.5274 0.025 Uiso 1 1 calc R . . . .
C48 C 0.44409(18) 0.66650(17) 0.59775(15) 0.0189(5) Uani 1 1 d . . . . .
C68 C 0.0937(2) 1.0420(2) 0.60063(18) 0.0252(6) Uani 1 1 d . . . . .
H68 H 0.0551 1.0770 0.5794 0.030 Uiso 1 1 calc R . . . .
C36 C 0.05315(17) 0.73777(18) 0.67546(15) 0.0178(4) Uani 1 1 d . . . . .
C31 C 0.3884(2) 0.7720(2) 0.88057(17) 0.0261(6) Uani 1 1 d . . . . .
C47 C 0.35827(17) 0.69937(17) 0.57043(14) 0.0164(4) Uani 1 1 d . . . . .
C76 C 0.53961(19) 0.8921(2) 0.68253(18) 0.0254(6) Uani 1 1 d . . . . .
H76 H 0.5754 0.8438 0.6762 0.030 Uiso 1 1 calc R . . . .
C0AA C 0.1502(2) 0.55781(18) 0.61563(17) 0.0218(5) Uani 1 1 d . . . . .
H0AA H 0.1056 0.5601 0.5801 0.026 Uiso 1 1 calc R . . . .
C67 C 0.09773(19) 0.9535(2) 0.58432(17) 0.0232(5) Uani 1 1 d . . . . .
H67 H 0.0615 0.9154 0.5492 0.028 Uiso 1 1 calc R . . . .
C61 C 0.3451(2) 1.1362(2) 0.90856(18) 0.0289(6) Uani 1 1 d . . . . .
C78 C 0.42614(18) 0.96926(18) 0.70512(15) 0.0182(5) Uani 1 1 d . . . . .
C39 C -0.0460(2) 0.6684(2) 0.48636(19) 0.0284(6) Uani 1 1 d . . . . .
H39 H -0.0985 0.6436 0.4607 0.034 Uiso 1 1 calc R . . . .
C49 C 0.4964(2) 0.6137(2) 0.55503(17) 0.0243(6) Uani 1 1 d . . . . .
H49 H 0.4822 0.5993 0.5059 0.029 Uiso 1 1 calc R . . . .
C18 C -0.0016(2) 0.5193(2) 0.7381(2) 0.0314(7) Uani 1 1 d . . . . .
H18 H 0.0231 0.4648 0.7392 0.038 Uiso 1 1 calc R . . . .
C38 C -0.04029(19) 0.6842(2) 0.55879(18) 0.0239(5) Uani 1 1 d . . . . .
H38 H -0.0883 0.6696 0.5834 0.029 Uiso 1 1 calc R . . . .
C14 C 0.00629(19) 0.66328(19) 0.70586(16) 0.0215(5) Uani 1 1 d . . . . .
C50 C 0.5695(2) 0.5823(2) 0.5850(2) 0.0336(8) Uani 1 1 d . . . . .
H50 H 0.6068 0.5474 0.5567 0.040 Uiso 1 1 calc R . . . .
C7 C 0.3520(2) 0.54240(19) 0.77334(17) 0.0243(6) Uani 1 1 d . . . . .
C2 C 0.1949(2) 0.55327(18) 0.73554(17) 0.0230(5) Uani 1 1 d . . . . .
H2 H 0.1808 0.5531 0.7823 0.028 Uiso 1 1 calc R . . . .
C69 C 0.19970(17) 1.00062(17) 0.66982(15) 0.0169(4) Uani 1 1 d . . . . .
C41 C 0.1001(2) 0.7277(2) 0.49054(16) 0.0230(5) Uani 1 1 d . . . . .
H41 H 0.1490 0.7433 0.4672 0.028 Uiso 1 1 calc R . . . .
C60 C 0.28465(19) 0.99025(18) 0.84275(15) 0.0189(5) Uani 1 1 d . . . . .
C42 C 0.02332(18) 0.82806(18) 0.70972(16) 0.0204(5) Uani 1 1 d . . . . .
C79 C 0.4883(2) 1.1133(2) 0.68366(17) 0.0236(5) Uani 1 1 d . . . . .
C21 C 0.3197(2) 0.6346(2) 0.44089(16) 0.0229(5) Uani 1 1 d . . . . .
H21 H 0.3577 0.6798 0.4303 0.028 Uiso 1 1 calc R . . . .
C25 C 0.3240(2) 0.6969(2) 0.84326(16) 0.0243(6) Uani 1 1 d . . . . .
C81 C 0.5609(3) 1.2566(3) 0.6921(2) 0.0400(9) Uani 1 1 d . . . . .
H81 H 0.6112 1.2955 0.7046 0.048 Uiso 1 1 calc R . . . .
C8 C 0.3723(2) 0.6107(2) 0.83189(18) 0.0273(6) Uani 1 1 d . . . . .
C40 C 0.0259(2) 0.6890(2) 0.45083(18) 0.0287(6) Uani 1 1 d . . . . .
H40 H 0.0238 0.6769 0.4011 0.034 Uiso 1 1 calc R . . . .
C77 C 0.5642(2) 0.9750(2) 0.67514(18) 0.0257(6) Uani 1 1 d . . . . .
H77 H 0.6188 0.9956 0.6628 0.031 Uiso 1 1 calc R . . . .
C64 C 0.4347(5) 1.2995(3) 0.9234(2) 0.0579(15) Uani 1 1 d . . . . .
H64 H 0.4656 1.3552 0.9286 0.069 Uiso 1 1 calc R . . . .
C66 C 0.4088(3) 1.1489(2) 0.86380(19) 0.0350(8) Uani 1 1 d . . . . .
H66 H 0.4219 1.1019 0.8284 0.042 Uiso 1 1 calc R . . . .
C26 C 0.2419(3) 0.6861(2) 0.88311(19) 0.0319(7) Uani 1 1 d . . . . .
C52 C 0.5336(2) 0.6573(3) 0.6965(2) 0.0340(8) Uani 1 1 d . . . . .
H52 H 0.5465 0.6724 0.7457 0.041 Uiso 1 1 calc R . . . .
C56 C 0.3796(2) 0.9388(2) 0.49075(18) 0.0258(6) Uani 1 1 d . . . . .
H56 H 0.3797 0.9919 0.4728 0.031 Uiso 1 1 calc R . . . .
C71 C 0.1680(2) 1.2278(2) 0.65207(18) 0.0254(6) Uani 1 1 d . . . . .
H71 H 0.1522 1.2161 0.6031 0.031 Uiso 1 1 calc R . . . .
C80 C 0.5626(3) 1.1696(2) 0.7028(2) 0.0324(7) Uani 1 1 d . . . . .
H80 H 0.6136 1.1492 0.7228 0.039 Uiso 1 1 calc R . . . .
C32 C 0.4001(3) 0.7995(3) 0.95315(19) 0.0353(8) Uani 1 1 d . . . . .
H32 H 0.3660 0.7728 0.9835 0.042 Uiso 1 1 calc R . . . .
C70 C 0.1746(2) 1.15942(18) 0.68946(17) 0.0214(5) Uani 1 1 d . . . . .
C15 C -0.0748(2) 0.6766(2) 0.73309(19) 0.0279(6) Uani 1 1 d . . . . .
H15 H -0.1010 0.7302 0.7308 0.033 Uiso 1 1 calc R . . . .
C73 C 0.2093(3) 1.3312(2) 0.7586(2) 0.0336(7) Uani 1 1 d . . . . .
H73 H 0.2210 1.3902 0.7823 0.040 Uiso 1 1 calc R . . . .
C12 C 0.4020(3) 0.4697(2) 0.7654(2) 0.0298(7) Uani 1 1 d . . . . .
H12 H 0.3887 0.4242 0.7259 0.036 Uiso 1 1 calc R . . . .
C58 C 0.2342(2) 0.9363(2) 0.93114(17) 0.0277(6) Uani 1 1 d . . . . .
H58 H 0.2075 0.8969 0.9569 0.033 Uiso 1 1 calc R . . . .
C72 C 0.1852(2) 1.3141(2) 0.6882(2) 0.0297(7) Uani 1 1 d . . . . .
H72 H 0.1801 1.3615 0.6635 0.036 Uiso 1 1 calc R . . . .
C51 C 0.5873(3) 0.6029(3) 0.6575(2) 0.0390(9) Uani 1 1 d . . . . .
H51 H 0.6353 0.5801 0.6797 0.047 Uiso 1 1 calc R . . . .
C44 C -0.0638(2) 0.9515(2) 0.7185(2) 0.0339(7) Uani 1 1 d . . . . .
H44 H -0.1103 0.9811 0.7010 0.041 Uiso 1 1 calc R . . . .
C46 C 0.0520(2) 0.9438(2) 0.8028(2) 0.0303(7) Uani 1 1 d . . . . .
H46 H 0.0855 0.9695 0.8449 0.036 Uiso 1 1 calc R . . . .
C75 C 0.1980(3) 1.1761(2) 0.76104(19) 0.0314(7) Uani 1 1 d . . . . .
H75 H 0.2011 1.1291 0.7864 0.038 Uiso 1 1 calc R . . . .
C83 C 0.4118(3) 1.2292(2) 0.6458(2) 0.0370(8) Uani 1 1 d . . . . .
H83 H 0.3604 1.2500 0.6269 0.044 Uiso 1 1 calc R . . . .
C43 C -0.0448(2) 0.8692(2) 0.68296(18) 0.0265(6) Uani 1 1 d . . . . .
H43 H -0.0781 0.8421 0.6412 0.032 Uiso 1 1 calc R . . . .
C9 C 0.4402(3) 0.6007(2) 0.8800(2) 0.0382(9) Uani 1 1 d . . . . .
H9 H 0.4537 0.6455 0.9200 0.046 Uiso 1 1 calc R . . . .
C84 C 0.4123(2) 1.1424(2) 0.65575(19) 0.0272(6) Uani 1 1 d . . . . .
H84 H 0.3617 1.1038 0.6437 0.033 Uiso 1 1 calc R . . . .
C59 C 0.2685(3) 1.0188(2) 0.95872(17) 0.0293(6) Uani 1 1 d . . . . .
H59 H 0.2704 1.0476 1.0062 0.035 Uiso 1 1 calc R . . . .
C17 C -0.0811(3) 0.5342(3) 0.7664(2) 0.0346(8) Uani 1 1 d . . . . .
H17 H -0.1097 0.4909 0.7874 0.042 Uiso 1 1 calc R . . . .
C35 C 0.4962(2) 0.8727(2) 0.86266(19) 0.0303(7) Uani 1 1 d . . . . .
H35 H 0.5298 0.8984 0.8314 0.036 Uiso 1 1 calc R . . . .
C34 C 0.5119(3) 0.9033(3) 0.9344(2) 0.0395(9) Uani 1 1 d . . . . .
H34 H 0.5559 0.9484 0.9519 0.047 Uiso 1 1 calc R . . . .
C65 C 0.4535(4) 1.2306(3) 0.8709(2) 0.0498(12) Uani 1 1 d . . . . .
H65 H 0.4969 1.2396 0.8401 0.060 Uiso 1 1 calc R . . . .
C62 C 0.3245(3) 1.2046(3) 0.9603(2) 0.0416(9) Uani 1 1 d . . . . .
H62 H 0.2798 1.1963 0.9901 0.050 Uiso 1 1 calc R . . . .
C23 C 0.2192(2) 0.5104(2) 0.40081(18) 0.0291(6) Uani 1 1 d . . . . .
H23 H 0.1874 0.4706 0.3639 0.035 Uiso 1 1 calc R . . . .
C11 C 0.4704(3) 0.4614(2) 0.8130(2) 0.0387(9) Uani 1 1 d . . . . .
H11 H 0.5038 0.4113 0.8058 0.046 Uiso 1 1 calc R . . . .
C22 C 0.2746(2) 0.5766(2) 0.38616(17) 0.0260(6) Uani 1 1 d . . . . .
H22 H 0.2817 0.5823 0.3390 0.031 Uiso 1 1 calc R . . . .
C63 C 0.3715(4) 1.2862(3) 0.9673(2) 0.0536(13) Uani 1 1 d . . . . .
H63 H 0.3593 1.3331 1.0031 0.064 Uiso 1 1 calc R . . . .
C82 C 0.4861(3) 1.2860(2) 0.6633(2) 0.0421(10) Uani 1 1 d . . . . .
H82 H 0.4854 1.3448 0.6555 0.051 Uiso 1 1 calc R . . . .
C45 C -0.0151(3) 0.9893(3) 0.7787(2) 0.0383(9) Uani 1 1 d . . . . .
H45 H -0.0270 1.0454 0.8035 0.046 Uiso 1 1 calc R . . . .
C16 C -0.1176(2) 0.6129(3) 0.7634(2) 0.0325(7) Uani 1 1 d . . . . .
H16 H -0.1720 0.6237 0.7819 0.039 Uiso 1 1 calc R . . . .
C33 C 0.4625(3) 0.8666(3) 0.9798(2) 0.0419(10) Uani 1 1 d . . . . .
H33 H 0.4712 0.8873 1.0289 0.050 Uiso 1 1 calc R . . . .
C30 C 0.0978(3) 0.7179(3) 0.8901(2) 0.0426(9) Uani 1 1 d . . . . .
H30 H 0.0509 0.7496 0.8761 0.051 Uiso 1 1 calc R . . . .
C74 C 0.2167(3) 1.2629(2) 0.7953(2) 0.0394(9) Uani 1 1 d . . . . .
H74 H 0.2346 1.2750 0.8439 0.047 Uiso 1 1 calc R . . . .
C27 C 0.2328(4) 0.6295(4) 0.9313(3) 0.0531(12) Uani 1 1 d . . . . .
H27 H 0.2805 0.5992 0.9458 0.064 Uiso 1 1 calc R . . . .
C10 C 0.4894(3) 0.5267(3) 0.8711(2) 0.0452(11) Uani 1 1 d . . . . .
H10 H 0.5353 0.5215 0.9048 0.054 Uiso 1 1 calc R . . . .
C29 C 0.0841(4) 0.6612(4) 0.9365(3) 0.0609(14) Uani 1 1 d . . . . .
H29 H 0.0285 0.6527 0.9530 0.073 Uiso 1 1 calc R . . . .
C28 C 0.1516(4) 0.6186(5) 0.9576(3) 0.0679(17) Uani 1 1 d . . . . .
H28 H 0.1441 0.5808 0.9906 0.081 Uiso 1 1 calc R . . . .
Cl1 Cl 0.0486(4) 0.8190(5) 0.3080(5) 0.072(2) Uani 0.310(7) 1 d . U P A 1
Cl4 Cl 0.2210(3) 0.7697(5) 0.3460(4) 0.077(2) Uani 0.310(7) 1 d . U P A 1
C88 C 0.1460(10) 0.7560(13) 0.2791(10) 0.193(6) Uani 1 1 d . U . . .
H88A H 0.1283 0.6928 0.2641 0.232 Uiso 0.310(7) 1 calc R U P A 1
H88B H 0.1698 0.7781 0.2390 0.232 Uiso 0.310(7) 1 calc R U P A 1
H88C H 0.1640 0.7577 0.2315 0.232 Uiso 0.690(7) 1 calc R U P A 2
H88D H 0.1593 0.6983 0.2909 0.232 Uiso 0.690(7) 1 calc R U P A 2
Cl3 Cl 0.2035(3) 0.8393(4) 0.3389(3) 0.128(2) Uani 0.690(7) 1 d . U P A 2
Cl2 Cl 0.0361(3) 0.7682(5) 0.2806(4) 0.122(2) Uani 0.690(7) 1 d . U P A 2
S3 S 0.27772(16) 0.61376(17) 0.14684(12) 0.0543(6) Uiso 0.617(3) 1 d D U P B 1
F9 F 0.2816(4) 0.4905(4) 0.0342(3) 0.0716(16) Uiso 0.617(3) 1 d D U P B 1
Cl8 Cl 0.3637(6) 0.6392(6) 0.1308(5) 0.120(2) Uiso 0.383(3) 1 d D U P B 2
C87 C 0.2547(5) 0.4984(5) 0.0989(4) 0.0427(15) Uiso 0.617(3) 1 d D U P B 1
F7 F 0.1760(5) 0.4678(5) 0.0933(4) 0.087(2) Uiso 0.617(3) 1 d D U P B 1
F8 F 0.3024(5) 0.4446(6) 0.1292(4) 0.097(2) Uiso 0.617(3) 1 d D U P B 1
O11 O 0.2638(7) 0.6097(7) 0.2173(5) 0.090(3) Uiso 0.617(3) 1 d D U P B 1
O12 O 0.2097(6) 0.6570(7) 0.1195(5) 0.093(3) Uiso 0.617(3) 1 d D U P B 1
C91 C 0.6622(11) 1.0898(6) 0.8687(5) 0.077(4) Uani 0.617(3) 1 d D U P B 1
H91A H 0.6091 1.0714 0.8380 0.115 Uiso 0.617(3) 1 calc GR . P B 1
H91B H 0.6764 1.1526 0.8707 0.115 Uiso 0.617(3) 1 calc GR . P B 1
H91C H 0.6533 1.0787 0.9158 0.115 Uiso 0.617(3) 1 calc GR . P B 1
C94 C 0.7212(7) 0.7901(6) 0.8313(7) 0.079(4) Uani 0.617(3) 1 d D U P B 1
H94A H 0.7045 0.7405 0.7932 0.118 Uiso 0.617(3) 1 calc GR . P B 1
H94B H 0.6726 0.8014 0.8607 0.118 Uiso 0.617(3) 1 calc GR . P B 1
H94C H 0.7714 0.7761 0.8598 0.118 Uiso 0.617(3) 1 calc GR . P B 1
O14 O 0.7099(5) 0.9458(5) 0.8424(4) 0.087(3) Uani 0.617(3) 1 d D U P B 1
C92 C 0.7340(9) 1.0396(7) 0.8407(7) 0.092(5) Uani 0.617(3) 1 d D U P B 1
H92A H 0.7887 1.0593 0.8699 0.110 Uiso 0.617(3) 1 calc R . P B 1
H92B H 0.7419 1.0477 0.7921 0.110 Uiso 0.617(3) 1 calc R . P B 1
C93 C 0.7433(8) 0.8670(7) 0.8024(7) 0.146(8) Uani 0.617(3) 1 d D U P B 1
H93A H 0.7188 0.8584 0.7531 0.176 Uiso 0.617(3) 1 calc R . P B 1
H93B H 0.8072 0.8753 0.8027 0.176 Uiso 0.617(3) 1 calc R . P B 1
S2 S 0.8155(3) 1.1319(3) 0.8976(2) 0.0674(12) Uani 0.383(3) 1 d D U P B 2
C86 C 0.7157(7) 1.0812(7) 0.8494(6) 0.038(3) Uani 0.383(3) 1 d D U P B 2
O8 O 0.7810(9) 1.1928(7) 0.9502(6) 0.077(4) Uani 0.383(3) 1 d D U P B 2
F5 F 0.6689(8) 1.0334(11) 0.8830(8) 0.150(8) Uani 0.383(3) 1 d D U P B 2
O10 O 0.8591(10) 1.0622(10) 0.9178(7) 0.101(5) Uani 0.383(3) 1 d D U P B 2
F4 F 0.7332(9) 1.0254(10) 0.7926(8) 0.110(5) Uani 0.383(3) 1 d D U P B 2
F6 F 0.6500(14) 1.1239(18) 0.8385(13) 0.193(10) Uani 0.383(3) 1 d D U P B 2
O9 O 0.8529(17) 1.1787(15) 0.8506(10) 0.153(9) Uani 0.383(3) 1 d D U P B 2
C89 C 0.2784(6) 0.5703(6) 0.1459(5) 0.0260(15) Uiso 0.383(3) 1 d D U P B 2
Cl5 Cl 0.0421(10) 0.4028(10) 0.9150(8) 0.348(6) Uiso 0.75 1 d D U P . .
Cl6 Cl 0.0607(10) 0.2346(10) 0.9282(8) 0.356(7) Uiso 0.75 1 d D U P . .
Cl7 Cl 0.2937(9) 0.5525(10) 0.2046(7) 0.177(4) Uiso 0.383(3) 1 d D U P B 2
O13 O 0.3517(6) 0.6317(6) 0.0893(5) 0.081(2) Uiso 0.617(3) 1 d D U P B 1
C90 C 0.0143(17) 0.3066(17) 0.8695(13) 0.193(9) Uiso 0.75 1 d D U P . .

loop_
_atom_site_aniso_label
_atom_site_aniso_U_11
_atom_site_aniso_U_22
_atom_site_aniso_U_33
_atom_site_aniso_U_23
_atom_site_aniso_U_13
_atom_site_aniso_U_12
Fe4 0.01449(16) 0.01314(15) 0.01715(17) 0.00090(12) 0.00144(12) 0.00144(12)
Fe2 0.01170(15) 0.01098(15) 0.0270(2) 0.00192(13) 0.00306(13) 0.00067(11)
Fe1 0.01829(18) 0.01377(16) 0.01968(18) -0.00057(13) -0.00004(14) 0.00400(13)
Fe3 0.01951(19) 0.01318(16) 0.0295(2) 0.00164(14) -0.00074(15) 0.00167(13)
S1 0.0376(5) 0.0354(5) 0.0417(5) 0.0023(4) -0.0060(4) 0.0150(4)
O1 0.0164(8) 0.0117(7) 0.0193(9) 0.0010(6) 0.0014(7) 0.0009(6)
O4 0.0173(8) 0.0127(7) 0.0171(8) -0.0004(6) 0.0034(7) 0.0028(6)
O3 0.0142(8) 0.0133(7) 0.0224(9) 0.0014(7) 0.0032(7) -0.0001(6)
O2 0.0241(10) 0.0158(8) 0.0200(9) 0.0034(7) 0.0005(7) 0.0038(7)
N3 0.0157(10) 0.0168(9) 0.0222(11) 0.0018(8) 0.0034(8) 0.0002(7)
F1 0.0461(15) 0.0336(12) 0.0719(19) 0.0086(12) 0.0020(13) 0.0068(11)
O5 0.0316(13) 0.0388(14) 0.0395(14) 0.0140(11) 0.0013(11) 0.0048(11)
N6 0.0157(9) 0.0153(9) 0.0224(11) 0.0032(8) 0.0001(8) 0.0004(7)
F3 0.0204(11) 0.085(2) 0.083(2) 0.0102(18) 0.0083(13) 0.0088(13)
N2 0.0263(12) 0.0211(11) 0.0232(12) -0.0016(9) -0.0026(9) 0.0062(9)
N5 0.0230(11) 0.0187(10) 0.0222(11) -0.0013(8) -0.0024(9) 0.0080(8)
C85 0.0069(10) 0.0297(14) 0.0315(14) 0.0088(11) 0.0013(9) 0.0047(9)
N9 0.0141(9) 0.0158(9) 0.0228(11) 0.0012(8) -0.0004(8) 0.0005(7)
F2 0.0314(13) 0.080(2) 0.0661(19) 0.0410(17) 0.0054(12) 0.0037(13)
N12 0.0170(10) 0.0226(11) 0.0230(11) 0.0045(9) 0.0004(8) -0.0011(8)
N7 0.0241(11) 0.0186(10) 0.0188(10) 0.0033(8) 0.0046(9) 0.0022(8)
N8 0.0314(13) 0.0192(10) 0.0207(11) 0.0000(9) 0.0039(10) 0.0013(9)
N11 0.0139(9) 0.0209(10) 0.0253(11) 0.0014(9) 0.0015(8) 0.0030(8)
O6 0.060(2) 0.0341(14) 0.0430(16) 0.0043(12) -0.0150(14) 0.0209(14)
N1 0.0351(15) 0.0239(12) 0.0328(14) 0.0039(11) 0.0109(12) 0.0026(11)
N10 0.0192(10) 0.0153(9) 0.0267(12) 0.0041(8) 0.0000(9) 0.0033(8)
N4 0.0208(11) 0.0216(11) 0.0258(12) 0.0000(9) 0.0035(9) 0.0042(9)
O7 0.0499(19) 0.0494(19) 0.057(2) -0.0161(16) -0.0104(16) 0.0205(15)
C37 0.0158(11) 0.0136(10) 0.0224(12) 0.0009(9) 0.0015(9) -0.0002(8)
C53 0.0150(10) 0.0137(10) 0.0210(12) -0.0017(8) 0.0018(9) 0.0000(8)
C54 0.0198(12) 0.0189(11) 0.0244(13) 0.0019(10) 0.0047(10) 0.0019(9)
C3 0.0250(13) 0.0125(10) 0.0305(14) 0.0057(10) 0.0047(11) -0.0022(9)
C5 0.0249(13) 0.0107(9) 0.0253(13) 0.0008(9) 0.0037(10) -0.0005(9)
C1 0.0291(14) 0.0121(10) 0.0270(14) 0.0040(9) 0.0004(11) 0.0022(9)
C20 0.0172(11) 0.0138(10) 0.0200(11) -0.0020(8) 0.0024(9) 0.0025(8)
C24 0.0267(14) 0.0204(12) 0.0283(15) -0.0035(11) 0.0013(11) -0.0038(10)
C19 0.0206(12) 0.0135(10) 0.0240(13) 0.0001(9) 0.0011(10) 0.0007(9)
C6 0.0253(13) 0.0131(10) 0.0290(14) 0.0021(10) 0.0038(11) 0.0023(9)
C55 0.0243(14) 0.0235(13) 0.0280(14) 0.0030(11) 0.0065(11) -0.0030(10)
C13 0.0243(13) 0.0167(11) 0.0269(14) 0.0029(10) 0.0046(11) -0.0033(9)
C57 0.0214(12) 0.0168(11) 0.0253(13) 0.0055(10) 0.0008(10) 0.0007(9)
C48 0.0172(11) 0.0142(10) 0.0236(12) -0.0014(9) 0.0006(9) 0.0033(8)
C68 0.0204(13) 0.0203(12) 0.0336(16) 0.0035(11) -0.0052(11) 0.0034(10)
C36 0.0132(10) 0.0171(10) 0.0225(12) 0.0018(9) 0.0031(9) -0.0012(8)
C31 0.0366(17) 0.0198(12) 0.0212(13) 0.0013(10) -0.0022(12) 0.0093(11)
C47 0.0153(10) 0.0135(10) 0.0196(11) 0.0009(8) 0.0009(9) 0.0017(8)
C76 0.0150(12) 0.0305(14) 0.0304(15) 0.0039(12) 0.0027(10) 0.0037(10)
C0AA 0.0243(13) 0.0120(10) 0.0276(14) 0.0006(9) 0.0029(11) -0.0026(9)
C67 0.0183(12) 0.0222(12) 0.0285(14) 0.0049(11) -0.0040(10) 0.0013(10)
C61 0.0381(18) 0.0210(13) 0.0244(14) -0.0019(11) -0.0010(12) -0.0021(12)
C78 0.0150(11) 0.0187(11) 0.0202(12) 0.0017(9) 0.0013(9) -0.0008(8)
C39 0.0231(14) 0.0274(14) 0.0314(16) 0.0010(12) -0.0054(12) -0.0045(11)
C49 0.0210(13) 0.0230(13) 0.0267(14) -0.0031(11) 0.0025(11) 0.0068(10)
C18 0.0327(17) 0.0249(14) 0.0376(18) 0.0093(13) 0.0069(14) -0.0061(12)
C38 0.0174(12) 0.0211(12) 0.0314(15) 0.0015(11) 0.0011(10) -0.0026(9)
C14 0.0177(12) 0.0207(12) 0.0257(13) 0.0037(10) 0.0044(10) -0.0042(9)
C50 0.0259(15) 0.0328(16) 0.0370(18) -0.0101(14) -0.0031(13) 0.0152(13)
C7 0.0301(15) 0.0163(11) 0.0286(14) 0.0086(10) 0.0025(11) 0.0054(10)
C2 0.0302(14) 0.0129(10) 0.0273(14) 0.0065(10) 0.0041(11) 0.0008(9)
C69 0.0146(10) 0.0155(10) 0.0211(12) 0.0042(9) 0.0018(9) 0.0016(8)
C41 0.0220(13) 0.0228(12) 0.0233(13) 0.0020(10) 0.0022(10) -0.0012(10)
C60 0.0217(12) 0.0163(10) 0.0178(11) 0.0003(9) 0.0009(9) 0.0033(9)
C42 0.0136(11) 0.0176(11) 0.0284(14) -0.0006(10) 0.0039(9) 0.0001(8)
C79 0.0245(13) 0.0211(12) 0.0242(13) 0.0018(10) 0.0051(11) -0.0041(10)
C21 0.0251(13) 0.0211(12) 0.0214(13) -0.0008(10) 0.0045(10) 0.0022(10)
C25 0.0331(15) 0.0196(12) 0.0206(13) 0.0040(10) 0.0007(11) 0.0065(11)
C81 0.048(2) 0.0274(16) 0.041(2) -0.0035(14) 0.0172(17) -0.0156(15)
C8 0.0383(17) 0.0187(12) 0.0262(14) 0.0064(10) -0.0003(12) 0.0096(11)
C40 0.0298(16) 0.0305(15) 0.0234(14) 0.0015(12) -0.0022(12) -0.0044(12)
C77 0.0150(12) 0.0342(15) 0.0281(14) 0.0063(12) 0.0015(10) 0.0008(10)
C64 0.102(4) 0.0278(18) 0.036(2) -0.0029(16) -0.006(2) -0.024(2)
C66 0.049(2) 0.0273(15) 0.0256(15) 0.0001(12) 0.0033(14) -0.0100(15)
C26 0.045(2) 0.0253(14) 0.0267(15) 0.0060(12) 0.0060(14) 0.0029(13)
C52 0.0308(17) 0.0368(17) 0.0310(16) -0.0049(13) -0.0065(13) 0.0187(14)
C56 0.0267(14) 0.0222(13) 0.0298(15) 0.0080(11) 0.0051(12) -0.0005(11)
C71 0.0293(15) 0.0173(11) 0.0302(15) 0.0051(10) 0.0003(12) 0.0055(10)
C80 0.0316(16) 0.0314(16) 0.0318(16) 0.0035(13) 0.0034(13) -0.0118(13)
C32 0.054(2) 0.0301(16) 0.0215(14) 0.0028(12) -0.0028(14) 0.0118(15)
C70 0.0216(12) 0.0132(10) 0.0291(14) 0.0022(9) 0.0026(10) 0.0031(9)
C15 0.0211(13) 0.0279(14) 0.0345(16) 0.0041(12) 0.0087(12) -0.0027(11)
C73 0.044(2) 0.0143(12) 0.0410(19) 0.0022(12) -0.0016(15) 0.0017(12)
C12 0.0386(18) 0.0170(12) 0.0347(17) 0.0051(11) 0.0013(14) 0.0091(12)
C58 0.0348(16) 0.0283(14) 0.0210(13) 0.0049(11) 0.0075(12) 0.0034(12)
C72 0.0350(17) 0.0158(12) 0.0396(18) 0.0076(12) 0.0003(14) 0.0061(11)
C51 0.0358(19) 0.0397(19) 0.0372(19) -0.0074(15) -0.0086(15) 0.0248(16)
C44 0.0240(15) 0.0297(16) 0.045(2) -0.0034(14) -0.0005(14) 0.0119(12)
C46 0.0256(15) 0.0285(15) 0.0334(16) -0.0062(12) 0.0029(12) 0.0086(12)
C75 0.051(2) 0.0151(12) 0.0275(15) 0.0031(11) -0.0009(14) 0.0050(12)
C83 0.0391(19) 0.0265(15) 0.050(2) 0.0099(15) 0.0218(17) 0.0088(14)
C43 0.0199(13) 0.0270(14) 0.0309(15) 0.0007(12) -0.0002(11) 0.0055(11)
C9 0.053(2) 0.0265(15) 0.0341(18) 0.0043(13) -0.0095(16) 0.0138(15)
C84 0.0258(14) 0.0223(13) 0.0352(16) 0.0070(12) 0.0089(12) 0.0022(11)
C59 0.0382(18) 0.0288(15) 0.0209(13) 0.0017(11) 0.0076(12) 0.0041(13)
C17 0.0316(17) 0.0384(18) 0.0354(18) 0.0127(15) 0.0076(14) -0.0110(14)
C35 0.0288(15) 0.0265(14) 0.0317(16) -0.0027(12) -0.0062(12) 0.0043(12)
C34 0.042(2) 0.0321(17) 0.0373(19) -0.0080(15) -0.0139(16) 0.0053(15)
C65 0.078(3) 0.035(2) 0.0328(19) 0.0052(16) 0.000(2) -0.024(2)
C62 0.065(3) 0.0262(16) 0.0288(17) -0.0063(13) 0.0046(17) -0.0006(17)
C23 0.0287(15) 0.0254(14) 0.0281(15) -0.0060(12) -0.0044(12) 0.0000(11)
C11 0.049(2) 0.0243(15) 0.044(2) 0.0083(14) -0.0041(17) 0.0159(15)
C22 0.0285(15) 0.0261(14) 0.0209(13) -0.0025(11) -0.0007(11) 0.0047(11)
C63 0.095(4) 0.0230(16) 0.036(2) -0.0076(15) 0.000(2) -0.006(2)
C82 0.055(2) 0.0196(14) 0.054(2) 0.0037(14) 0.031(2) 0.0007(14)
C45 0.0304(17) 0.0310(17) 0.049(2) -0.0083(15) -0.0005(15) 0.0143(14)
C16 0.0248(15) 0.0382(18) 0.0341(17) 0.0056(14) 0.0086(13) -0.0071(13)
C33 0.063(3) 0.0351(18) 0.0239(16) -0.0031(14) -0.0107(17) 0.0119(18)
C30 0.040(2) 0.045(2) 0.045(2) 0.0070(18) 0.0170(18) 0.0024(17)
C74 0.066(3) 0.0202(14) 0.0289(17) 0.0002(12) -0.0085(17) 0.0031(15)
C27 0.068(3) 0.055(3) 0.046(2) 0.028(2) 0.019(2) 0.011(2)
C10 0.060(3) 0.0326(18) 0.043(2) 0.0079(16) -0.0155(19) 0.0197(18)
C29 0.059(3) 0.074(4) 0.054(3) 0.020(3) 0.026(3) -0.002(3)
C28 0.072(4) 0.088(4) 0.057(3) 0.042(3) 0.022(3) 0.005(3)
Cl1 0.039(2) 0.079(4) 0.110(5) 0.042(4) 0.014(3) 0.012(3)
Cl4 0.049(3) 0.098(5) 0.110(5) 0.071(4) 0.031(3) 0.036(3)
C88 0.132(9) 0.228(13) 0.210(12) -0.029(11) 0.071(9) 0.071(9)
Cl3 0.120(3) 0.133(4) 0.129(3) 0.009(3) 0.061(3) -0.030(3)
Cl2 0.061(2) 0.172(5) 0.170(5) 0.111(5) 0.046(3) 0.037(3)
C91 0.118(11) 0.092(8) 0.043(5) 0.053(6) 0.029(6) 0.054(8)
C94 0.059(6) 0.080(7) 0.096(8) -0.005(6) 0.018(6) 0.048(6)
O14 0.064(5) 0.113(7) 0.074(5) -0.011(5) -0.005(4) 0.019(5)
C92 0.103(10) 0.126(12) 0.055(7) 0.052(9) -0.009(7) -0.017(10)
C93 0.041(6) 0.25(2) 0.111(11) -0.076(13) 0.008(6) 0.035(10)
S2 0.083(3) 0.079(3) 0.0440(18) 0.0175(18) 0.0159(18) 0.011(2)
C86 0.047(6) 0.042(6) 0.031(5) 0.026(5) -0.002(5) 0.002(5)
O8 0.117(11) 0.045(5) 0.061(7) 0.006(5) -0.022(7) -0.006(6)
F5 0.056(7) 0.201(17) 0.143(13) -0.099(12) 0.056(8) -0.067(9)
O10 0.078(9) 0.154(15) 0.069(8) 0.005(9) 0.002(7) 0.056(10)
F4 0.089(9) 0.121(11) 0.103(10) -0.017(9) -0.013(8) -0.004(8)
F6 0.140(16) 0.25(3) 0.152(17) -0.026(17) -0.078(14) 0.008(17)
O9 0.16(2) 0.18(2) 0.114(15) 0.004(15) 0.051(14) -0.017(17)

loop_
_atom_type_symbol
_atom_type_description
_atom_type_scat_dispersion_real
_atom_type_scat_dispersion_imag
_atom_type_scat_source
C C 0.0033 0.0016 'International Tables Vol C Tables 4.2.6.8 and 6.1.1.4'
H H 0.0000 0.0000 'International Tables Vol C Tables 4.2.6.8 and 6.1.1.4'
Cl Cl 0.1484 0.1585 'International Tables Vol C Tables 4.2.6.8 and 6.1.1.4'
F F 0.0171 0.0103 'International Tables Vol C Tables 4.2.6.8 and 6.1.1.4'
Fe Fe 0.3463 0.8444 'International Tables Vol C Tables 4.2.6.8 and 6.1.1.4'
N N 0.0061 0.0033 'International Tables Vol C Tables 4.2.6.8 and 6.1.1.4'
O O 0.0106 0.0060 'International Tables Vol C Tables 4.2.6.8 and 6.1.1.4'
S S 0.1246 0.1234 'International Tables Vol C Tables 4.2.6.8 and 6.1.1.4'

loop_
_geom_angle_atom_site_label_1
_geom_angle_atom_site_label_2
_geom_angle_atom_site_label_3
_geom_angle
O1 Fe4 C78 93.41(10)
O1 Fe4 C69 90.58(10)
O1 Fe4 C60 92.90(10)
C78 Fe4 C60 118.74(11)
C69 Fe4 C78 121.68(11)
C69 Fe4 C60 119.11(11)
O1 Fe2 O3 83.20(8)
O1 Fe2 N3 153.82(9)
O1 Fe2 N6 103.77(9)
O1 Fe2 N9 84.02(9)
O4 Fe2 O1 85.76(8)
O4 Fe2 O3 93.16(8)
O4 Fe2 N3 109.62(9)
O4 Fe2 N6 74.48(8)
O4 Fe2 N9 157.03(9)
O3 Fe2 N3 75.12(9)
O3 Fe2 N6 165.08(8)
O3 Fe2 N9 105.95(9)
N3 Fe2 N6 100.80(9)
N9 Fe2 N3 87.94(9)
N9 Fe2 N6 88.06(9)
O1 Fe1 N2 104.44(9)
O4 Fe1 O1 77.99(7)
O4 Fe1 N2 163.93(9)
O4 Fe1 N5 74.45(9)
O4 Fe1 N11 106.01(9)
O2 Fe1 O1 81.43(8)
O2 Fe1 O4 91.92(8)
O2 Fe1 N2 72.98(10)
O2 Fe1 N5 114.51(10)
O2 Fe1 N11 152.88(9)
N5 Fe1 O1 148.34(9)
N5 Fe1 N2 106.37(10)
N11 Fe1 O1 82.61(8)
N11 Fe1 N2 90.06(10)
N11 Fe1 N5 90.23(10)
O1 Fe3 N7 83.66(9)
O1 Fe3 N1 155.03(11)
O1 Fe3 N4 101.98(9)
O3 Fe3 O1 81.14(8)
O3 Fe3 O2 91.09(8)
O3 Fe3 N7 154.61(9)
O3 Fe3 N1 110.12(11)
O3 Fe3 N4 73.56(9)
O2 Fe3 O1 82.06(8)
O2 Fe3 N7 106.84(9)
O2 Fe3 N1 75.68(10)
O2 Fe3 N4 163.11(9)
N7 Fe3 N4 89.96(10)
N1 Fe3 N7 92.00(11)
N1 Fe3 N4 102.60(11)
O5 S1 C85 103.25(15)
O6 S1 O5 113.5(2)
O6 S1 C85 104.22(18)
O7 S1 O5 114.9(2)
O7 S1 C85 103.8(2)
O7 S1 O6 115.1(2)
Fe4 O1 Fe2 121.99(10)
Fe4 O1 Fe1 118.43(10)
Fe4 O1 Fe3 120.10(10)
Fe2 O1 Fe1 97.65(8)
Fe2 O1 Fe3 97.73(8)
Fe3 O1 Fe1 95.32(8)
Fe2 O4 Fe1 98.59(8)
C47 O4 Fe2 122.23(16)
C47 O4 Fe1 114.32(16)
Fe3 O3 Fe2 97.84(8)
C36 O3 Fe2 115.94(17)
C36 O3 Fe3 121.43(16)
Fe1 O2 Fe3 100.89(9)
C25 O2 Fe1 121.4(2)
C25 O2 Fe3 115.34(18)
C37 N3 Fe2 114.63(19)
C41 N3 Fe2 125.7(2)
C41 N3 C37 119.6(3)
C53 N6 Fe2 113.92(18)
C57 N6 Fe2 125.2(2)
C57 N6 C53 118.6(2)
C31 N2 Fe1 114.3(2)
C35 N2 Fe1 125.4(2)
C35 N2 C31 118.4(3)
C48 N5 Fe1 115.52(18)
C52 N5 Fe1 125.4(2)
C52 N5 C48 119.1(3)
F1 C85 S1 111.0(2)
F1 C85 F3 108.7(3)
F1 C85 F2 108.1(3)
F3 C85 S1 110.4(2)
F3 C85 F2 107.5(3)
F2 C85 S1 111.0(2)
C67 N9 Fe2 132.1(2)
C69 N9 Fe2 120.12(18)
C69 N9 C67 107.5(2)
C78 N12 C79 126.4(3)
C78 N12 C77 109.3(3)
C77 N12 C79 124.1(3)
C60 N7 Fe3 122.51(19)
C60 N7 C58 108.0(3)
C58 N7 Fe3 129.4(2)
C60 N8 C61 126.1(3)
C60 N8 C59 109.3(3)
C59 N8 C61 124.5(3)
C76 N11 Fe1 128.7(2)
C78 N11 Fe1 123.72(19)
C78 N11 C76 107.5(3)
C26 N1 Fe3 115.2(2)
C26 N1 C30 119.4(4)
C30 N1 Fe3 125.2(3)
C68 N10 C70 125.4(2)
C69 N10 C68 109.2(2)
C69 N10 C70 125.4(3)
C42 N4 Fe3 115.00(19)
C42 N4 C46 118.4(3)
C46 N4 Fe3 124.3(2)
N3 C37 C36 114.8(2)
N3 C37 C38 121.3(3)
C38 C37 C36 123.8(3)
N6 C53 C54 122.3(3)
N6 C53 C47 112.5(2)
C54 C53 C47 125.2(2)
C53 C54 H54 120.6
C53 C54 C55 118.8(3)
C55 C54 H54 120.6
C0AA C3 C13 122.5(3)
C2 C3 C13 118.3(3)
C2 C3 C0AA 119.1(3)
C6 C5 C19 122.7(3)
C6 C5 C0AA 119.5(3)
C0AA C5 C19 117.6(3)
C6 C1 C7 119.3(3)
C6 C1 C2 119.0(3)
C2 C1 C7 121.6(3)
C19 C20 C47 122.3(2)
C21 C20 C19 117.9(3)
C21 C20 C47 119.8(2)
C19 C24 H24 118.6
C23 C24 H24 118.6
C23 C24 C19 122.8(3)
C20 C19 C5 123.4(3)
C24 C19 C5 117.9(3)
C24 C19 C20 118.4(3)
C5 C6 H6 119.7
C1 C6 C5 120.6(3)
C1 C6 H6 119.7
C54 C55 H55 120.5
C56 C55 C54 119.1(3)
C56 C55 H55 120.5
C18 C13 C3 116.9(3)
C18 C13 C14 119.9(3)
C14 C13 C3 123.1(3)
N6 C57 H57 118.8
N6 C57 C56 122.5(3)
C56 C57 H57 118.8
N5 C48 C47 115.3(2)
N5 C48 C49 121.4(3)
C49 C48 C47 123.3(3)
N10 C68 H68 127.0
C67 C68 N10 106.1(3)
C67 C68 H68 127.0
O3 C36 C37 107.0(2)
O3 C36 C14 111.6(2)
O3 C36 C42 105.9(2)
C37 C36 C14 110.6(2)
C37 C36 C42 111.7(2)
C42 C36 C14 109.9(2)
N2 C31 C25 112.9(3)
N2 C31 C32 122.5(3)
C32 C31 C25 124.6(3)
O4 C47 C53 106.1(2)
O4 C47 C20 111.7(2)
O4 C47 C48 107.9(2)
C53 C47 C20 108.9(2)
C53 C47 C48 111.9(2)
C48 C47 C20 110.3(2)
N11 C76 H76 124.9
C77 C76 N11 110.2(3)
C77 C76 H76 124.9
C3 C0AA C5 120.3(3)
C3 C0AA H0AA 119.8
C5 C0AA H0AA 119.8
N9 C67 H67 125.3
C68 C67 N9 109.3(3)
C68 C67 H67 125.3
C66 C61 N8 120.2(3)
C66 C61 C62 120.9(3)
C62 C61 N8 118.8(3)
N12 C78 Fe4 137.5(2)
N11 C78 Fe4 114.76(19)
N11 C78 N12 107.6(2)
C38 C39 H39 120.1
C38 C39 C40 119.9(3)
C40 C39 H39 120.1
C48 C49 H49 120.4
C50 C49 C48 119.3(3)
C50 C49 H49 120.4
C13 C18 H18 119.2
C13 C18 C17 121.5(3)
C17 C18 H18 119.2
C37 C38 H38 120.5
C39 C38 C37 118.9(3)
C39 C38 H38 120.5
C13 C14 C36 122.5(3)
C13 C14 C15 118.0(3)
C15 C14 C36 119.6(3)
C49 C50 H50 120.6
C49 C50 C51 118.9(3)
C51 C50 H50 120.6
C8 C7 C1 123.8(3)
C12 C7 C1 117.4(3)
C12 C7 C8 118.8(3)
C3 C2 C1 121.2(3)
C3 C2 H2 119.4
C1 C2 H2 119.4
N9 C69 Fe4 115.73(18)
N9 C69 N10 107.9(2)
N10 C69 Fe4 136.4(2)
N3 C41 H41 118.8
N3 C41 C40 122.3(3)
C40 C41 H41 118.8
N7 C60 Fe4 115.3(2)
N7 C60 N8 107.4(2)
N8 C60 Fe4 137.3(2)
N4 C42 C36 113.2(2)
N4 C42 C43 122.2(3)
C43 C42 C36 124.6(3)
C80 C79 N12 118.8(3)
C84 C79 N12 119.9(3)
C84 C79 C80 121.3(3)
C20 C21 H21 118.9
C22 C21 C20 122.2(3)
C22 C21 H21 118.9
O2 C25 C31 105.8(2)
O2 C25 C8 111.6(2)
O2 C25 C26 106.7(3)
C31 C25 C8 108.3(3)
C31 C25 C26 113.3(3)
C26 C25 C8 111.1(3)
C80 C81 H81 119.9
C82 C81 H81 119.9
C82 C81 C80 120.2(4)
C7 C8 C25 122.8(3)
C9 C8 C7 118.2(3)
C9 C8 C25 119.0(3)
C39 C40 H40 121.1
C41 C40 C39 117.9(3)
C41 C40 H40 121.1
N12 C77 H77 127.3
C76 C77 N12 105.4(3)
C76 C77 H77 127.3
C65 C64 H64 120.2
C63 C64 H64 120.2
C63 C64 C65 119.7(4)
C61 C66 H66 120.1
C61 C66 C65 119.8(4)
C65 C66 H66 120.1
N1 C26 C25 114.7(3)
N1 C26 C27 120.7(4)
C27 C26 C25 124.4(4)
N5 C52 H52 118.7
N5 C52 C51 122.6(3)
C51 C52 H52 118.7
C55 C56 C57 118.6(3)
C55 C56 H56 120.7
C57 C56 H56 120.7
C70 C71 H71 120.7
C70 C71 C72 118.5(3)
C72 C71 H71 120.7
C79 C80 C81 119.0(4)
C79 C80 H80 120.5
C81 C80 H80 120.5
C31 C32 H32 120.8
C33 C32 C31 118.4(4)
C33 C32 H32 120.8
C71 C70 N10 120.1(3)
C75 C70 N10 119.0(3)
C75 C70 C71 121.0(3)
C14 C15 H15 119.2
C16 C15 C14 121.5(3)
C16 C15 H15 119.2
C72 C73 H73 119.9
C72 C73 C74 120.2(3)
C74 C73 H73 119.9
C7 C12 H12 118.8
C11 C12 C7 122.4(3)
C11 C12 H12 118.8
N7 C58 H58 125.1
C59 C58 N7 109.7(3)
C59 C58 H58 125.1
C71 C72 H72 119.5
C73 C72 C71 121.0(3)
C73 C72 H72 119.5
C50 C51 H51 120.7
C52 C51 C50 118.7(3)
C52 C51 H51 120.7
C43 C44 H44 120.2
C45 C44 H44 120.2
C45 C44 C43 119.7(3)
N4 C46 H46 118.8
N4 C46 C45 122.5(3)
C45 C46 H46 118.8
C70 C75 H75 120.4
C70 C75 C74 119.1(3)
C74 C75 H75 120.4
C84 C83 H83 119.7
C84 C83 C82 120.7(4)
C82 C83 H83 119.7
C42 C43 C44 118.7(3)
C42 C43 H43 120.7
C44 C43 H43 120.7
C8 C9 H9 119.0
C8 C9 C10 122.0(4)
C10 C9 H9 119.0
C79 C84 H84 120.6
C83 C84 C79 118.8(3)
C83 C84 H84 120.6
N8 C59 H59 127.2
C58 C59 N8 105.5(3)
C58 C59 H59 127.2
C18 C17 H17 120.5
C16 C17 C18 119.0(3)
C16 C17 H17 120.5
N2 C35 H35 118.8
N2 C35 C34 122.4(4)
C34 C35 H35 118.8
C35 C34 H34 120.6
C33 C34 C35 118.8(4)
C33 C34 H34 120.6
C64 C65 H65 120.0
C66 C65 C64 120.0(5)
C66 C65 H65 120.0
C61 C62 H62 120.9
C61 C62 C63 118.3(4)
C63 C62 H62 120.9
C24 C23 H23 120.4
C24 C23 C22 119.2(3)
C22 C23 H23 120.4
C12 C11 H11 120.4
C10 C11 C12 119.2(3)
C10 C11 H11 120.4
C21 C22 H22 120.3
C23 C22 C21 119.5(3)
C23 C22 H22 120.3
C64 C63 C62 121.3(4)
C64 C63 H63 119.4
C62 C63 H63 119.4
C81 C82 C83 119.9(4)
C81 C82 H82 120.0
C83 C82 H82 120.0
C44 C45 C46 118.5(3)
C44 C45 H45 120.8
C46 C45 H45 120.8
C15 C16 H16 119.9
C17 C16 C15 120.1(3)
C17 C16 H16 119.9
C32 C33 H33 120.3
C34 C33 C32 119.5(4)
C34 C33 H33 120.3
N1 C30 H30 118.7
N1 C30 C29 122.7(5)
C29 C30 H30 118.7
C73 C74 C75 120.2(4)
C73 C74 H74 119.9
C75 C74 H74 119.9
C26 C27 H27 120.8
C26 C27 C28 118.5(5)
C28 C27 H27 120.8
C9 C10 H10 120.3
C11 C10 C9 119.4(4)
C11 C10 H10 120.3
C30 C29 H29 120.9
C28 C29 C30 118.3(5)
C28 C29 H29 120.9
C27 C28 H28 119.8
C29 C28 C27 120.5(5)
C29 C28 H28 119.8
Cl1 C88 H88A 109.9
Cl1 C88 H88B 109.9
Cl4 C88 Cl1 108.7(9)
Cl4 C88 H88A 109.9
Cl4 C88 H88B 109.9
H88A C88 H88B 108.3
H88C C88 H88D 108.1
Cl3 C88 H88C 109.6
Cl3 C88 H88D 109.6
Cl2 C88 H88C 109.6
Cl2 C88 H88D 109.6
Cl2 C88 Cl3 110.4(8)
O11 S3 C87 104.7(5)
O11 S3 O13 146.0(6)
O12 S3 C87 102.1(5)
O12 S3 O11 108.1(6)
O12 S3 O13 98.0(5)
O13 S3 C87 90.1(4)
F9 C87 S3 110.1(5)
F7 C87 S3 116.6(6)
F7 C87 F9 107.7(7)
F7 C87 F8 107.7(7)
F8 C87 S3 109.8(6)
F8 C87 F9 104.1(7)
H91A C91 H91B 109.5
H91A C91 H91C 109.5
H91B C91 H91C 109.5
C92 C91 H91A 109.5
C92 C91 H91B 109.5
C92 C91 H91C 109.5
H94A C94 H94B 109.5
H94A C94 H94C 109.5
H94B C94 H94C 109.5
C93 C94 H94A 109.5
C93 C94 H94B 109.5
C93 C94 H94C 109.5
C93 O14 C92 128.5(8)
C91 C92 O14 106.4(7)
C91 C92 H92A 110.4
C91 C92 H92B 110.4
O14 C92 H92A 110.4
O14 C92 H92B 110.4
H92A C92 H92B 108.6
C94 C93 O14 111.4(8)
C94 C93 H93A 109.4
C94 C93 H93B 109.4
O14 C93 H93A 109.4
O14 C93 H93B 109.4
H93A C93 H93B 108.0
O8 S2 C86 100.1(7)
O10 S2 C86 105.1(9)
O10 S2 O8 118.4(8)
O9 S2 C86 103.4(12)
O9 S2 O8 108.2(12)
O9 S2 O10 118.7(14)
F5 C86 S2 114.8(9)
F5 C86 F4 103.9(13)
F4 C86 S2 110.4(10)
F6 C86 S2 123.0(14)
F6 C86 F5 89.1(19)
F6 C86 F4 112.5(14)
Cl7 C89 Cl8 107.4(9)
Cl5 C90 Cl6 101.0(15)

loop_
_geom_bond_atom_site_label_1
_geom_bond_atom_site_label_2
_geom_bond_distance
Fe4 O1 1.8128(19)
Fe4 C78 2.063(3)
Fe4 C69 2.063(3)
Fe4 C60 2.068(3)
Fe2 O1 1.983(2)
Fe2 O4 1.9727(19)
Fe2 O3 2.050(2)
Fe2 N3 2.147(3)
Fe2 N6 2.230(2)
Fe2 N9 2.131(2)
Fe1 O1 2.1480(19)
Fe1 O4 2.130(2)
Fe1 O2 2.017(2)
Fe1 N2 2.268(3)
Fe1 N5 2.148(2)
Fe1 N11 2.144(3)
Fe3 O1 2.093(2)
Fe3 O3 2.024(2)
Fe3 O2 2.049(2)
Fe3 N7 2.137(3)
Fe3 N1 2.130(3)
Fe3 N4 2.244(3)
S1 O5 1.440(3)
S1 C85 1.825(3)
S1 O6 1.423(3)
S1 O7 1.422(3)
O4 C47 1.395(3)
O3 C36 1.399(3)
O2 C25 1.398(4)
N3 C37 1.348(4)
N3 C41 1.346(4)
F1 C85 1.337(4)
N6 C53 1.349(3)
N6 C57 1.341(4)
F3 C85 1.346(4)
N2 C31 1.344(5)
N2 C35 1.344(4)
N5 C48 1.350(4)
N5 C52 1.343(4)
C85 F2 1.354(4)
N9 C67 1.386(4)
N9 C69 1.354(4)
N12 C78 1.374(4)
N12 C79 1.423(4)
N12 C77 1.389(4)
N7 C60 1.355(4)
N7 C58 1.376(4)
N8 C61 1.426(4)
N8 C60 1.373(4)
N8 C59 1.391(4)
N11 C76 1.381(4)
N11 C78 1.351(4)
N1 C26 1.334(5)
N1 C30 1.352(5)
N10 C68 1.384(4)
N10 C69 1.367(3)
N10 C70 1.423(4)
N4 C42 1.343(4)
N4 C46 1.352(4)
C37 C36 1.540(4)
C37 C38 1.392(4)
C53 C54 1.384(4)
C53 C47 1.538(4)
C54 H54 0.9500
C54 C55 1.401(4)
C3 C13 1.491(4)
C3 C0AA 1.399(4)
C3 C2 1.386(5)
C5 C19 1.487(4)
C5 C6 1.395(4)
C5 C0AA 1.400(4)
C1 C6 1.391(4)
C1 C7 1.482(5)
C1 C2 1.399(5)
C20 C19 1.413(4)
C20 C47 1.550(4)
C20 C21 1.408(4)
C24 H24 0.9500
C24 C19 1.400(4)
C24 C23 1.378(5)
C6 H6 0.9500
C55 H55 0.9500
C55 C56 1.379(5)
C13 C18 1.394(4)
C13 C14 1.402(4)
C57 H57 0.9500
C57 C56 1.400(4)
C48 C47 1.543(4)
C48 C49 1.392(4)
C68 H68 0.9500
C68 C67 1.357(4)
C36 C14 1.555(4)
C36 C42 1.549(4)
C31 C25 1.535(5)
C31 C32 1.397(5)
C76 H76 0.9500
C76 C77 1.355(5)
C0AA H0AA 0.9500
C67 H67 0.9500
C61 C66 1.388(5)
C61 C62 1.394(5)
C39 H39 0.9500
C39 C38 1.383(5)
C39 C40 1.401(5)
C49 H49 0.9500
C49 C50 1.389(5)
C18 H18 0.9500
C18 C17 1.396(5)
C38 H38 0.9500
C14 C15 1.406(4)
C50 H50 0.9500
C50 C51 1.394(5)
C7 C8 1.417(5)
C7 C12 1.394(4)
C2 H2 0.9500
C41 H41 0.9500
C41 C40 1.386(5)
C42 C43 1.381(4)
C79 C80 1.394(5)
C79 C84 1.393(5)
C21 H21 0.9500
C21 C22 1.388(4)
C25 C8 1.555(4)
C25 C26 1.550(5)
C81 H81 0.9500
C81 C80 1.401(6)
C81 C82 1.387(7)
C8 C9 1.392(5)
C40 H40 0.9500
C77 H77 0.9500
C64 H64 0.9500
C64 C65 1.398(7)
C64 C63 1.372(8)
C66 H66 0.9500
C66 C65 1.390(5)
C26 C27 1.400(6)
C52 H52 0.9500
C52 C51 1.381(5)
C56 H56 0.9500
C71 H71 0.9500
C71 C70 1.390(4)
C71 C72 1.400(5)
C80 H80 0.9500
C32 H32 0.9500
C32 C33 1.385(6)
C70 C75 1.390(5)
C15 H15 0.9500
C15 C16 1.396(5)
C73 H73 0.9500
C73 C72 1.371(6)
C73 C74 1.381(5)
C12 H12 0.9500
C12 C11 1.387(5)
C58 H58 0.9500
C58 C59 1.361(5)
C72 H72 0.9500
C51 H51 0.9500
C44 H44 0.9500
C44 C43 1.395(5)
C44 C45 1.371(6)
C46 H46 0.9500
C46 C45 1.388(5)
C75 H75 0.9500
C75 C74 1.399(5)
C83 H83 0.9500
C83 C84 1.393(5)
C83 C82 1.395(6)
C43 H43 0.9500
C9 H9 0.9500
C9 C10 1.403(5)
C84 H84 0.9500
C59 H59 0.9500
C17 H17 0.9500
C17 C16 1.380(6)
C35 H35 0.9500
C35 C34 1.393(5)
C34 H34 0.9500
C34 C33 1.381(7)
C65 H65 0.9500
C62 H62 0.9500
C62 C63 1.406(6)
C23 H23 0.9500
C23 C22 1.382(5)
C11 H11 0.9500
C11 C10 1.381(6)
C22 H22 0.9500
C63 H63 0.9500
C82 H82 0.9500
C45 H45 0.9500
C16 H16 0.9500
C33 H33 0.9500
C30 H30 0.9500
C30 C29 1.384(7)
C74 H74 0.9500
C27 H27 0.9500
C27 C28 1.403(8)
C10 H10 0.9500
C29 H29 0.9500
C29 C28 1.345(9)
C28 H28 0.9500
Cl1 C88 1.903(14)
Cl4 C88 1.660(19)
C88 H88A 0.9900
C88 H88B 0.9900
C88 H88C 0.9900
C88 H88D 0.9900
C88 Cl3 1.737(18)
C88 Cl2 1.724(14)
S3 C87 1.868(7)
S3 O11 1.414(8)
S3 O12 1.403(9)
S3 O13 1.700(8)
F9 C87 1.339(8)
Cl8 C89 1.728(12)
C87 F7 1.275(9)
C87 F8 1.330(9)
C91 H91A 0.9800
C91 H91B 0.9800
C91 H91C 0.9800
C91 C92 1.470(9)
C94 H94A 0.9800
C94 H94B 0.9800
C94 H94C 0.9800
C94 C93 1.439(9)
O14 C92 1.487(8)
O14 C93 1.468(8)
C92 H92A 0.9900
C92 H92B 0.9900
C93 H93A 0.9900
C93 H93B 0.9900
S2 C86 1.816(11)
S2 O8 1.420(10)
S2 O10 1.403(11)
S2 O9 1.399(13)
C86 F5 1.295(13)
C86 F4 1.330(13)
C86 F6 1.270(13)
C89 Cl7 1.231(14)
Cl5 C90 1.61(2)
Cl6 C90 1.87(2)

loop_
_geom_torsion_atom_site_label_1
_geom_torsion_atom_site_label_2
_geom_torsion_atom_site_label_3
_geom_torsion_atom_site_label_4
_geom_torsion
Fe2 O4 C47 C53 35.8(3)
Fe2 O4 C47 C20 -82.7(2)
Fe2 O4 C47 C48 155.91(16)
Fe2 O3 C36 C37 38.1(2)
Fe2 O3 C36 C14 159.28(18)
Fe2 O3 C36 C42 -81.2(2)
Fe2 N3 C37 C36 -4.1(3)
Fe2 N3 C37 C38 178.6(2)
Fe2 N3 C41 C40 -179.7(2)
Fe2 N6 C53 C54 -161.2(2)
Fe2 N6 C53 C47 19.1(3)
Fe2 N6 C57 C56 160.6(2)
Fe2 N9 C67 C68 -173.9(2)
Fe2 N9 C69 Fe4 -3.5(3)
Fe2 N9 C69 N10 175.22(18)
Fe1 O4 C47 C53 -82.8(2)
Fe1 O4 C47 C20 158.71(16)
Fe1 O4 C47 C48 37.3(2)
Fe1 O2 C25 C31 40.0(3)
Fe1 O2 C25 C8 -77.6(3)
Fe1 O2 C25 C26 160.86(19)
Fe1 N2 C31 C25 17.2(3)
Fe1 N2 C31 C32 -164.4(3)
Fe1 N2 C35 C34 163.1(3)
Fe1 N5 C48 C47 -6.1(3)
Fe1 N5 C48 C49 176.4(2)
Fe1 N5 C52 C51 -177.9(3)
Fe1 N11 C76 C77 -178.0(2)
Fe1 N11 C78 Fe4 1.1(3)
Fe1 N11 C78 N12 178.05(19)
Fe3 O3 C36 C37 156.45(16)
Fe3 O3 C36 C14 -82.4(2)
Fe3 O3 C36 C42 37.2(3)
Fe3 O2 C25 C31 -82.2(3)
Fe3 O2 C25 C8 160.1(2)
Fe3 O2 C25 C26 38.6(3)
Fe3 N7 C60 Fe4 -1.2(3)
Fe3 N7 C60 N8 176.57(19)
Fe3 N7 C58 C59 -176.2(2)
Fe3 N1 C26 C25 -0.8(4)
Fe3 N1 C26 C27 -175.6(4)
Fe3 N1 C30 C29 173.3(4)
Fe3 N4 C42 C36 15.8(3)
Fe3 N4 C42 C43 -163.3(2)
Fe3 N4 C46 C45 161.1(3)
O3 C36 C14 C13 -36.2(4)
O3 C36 C14 C15 142.9(3)
O3 C36 C42 N4 -31.8(3)
O3 C36 C42 C43 147.3(3)
O2 C25 C8 C7 -31.5(5)
O2 C25 C8 C9 146.6(4)
O2 C25 C26 N1 -23.5(4)
O2 C25 C26 C27 151.1(4)
N3 C37 C36 O3 -20.6(3)
N3 C37 C36 C14 -142.5(2)
N3 C37 C36 C42 94.8(3)
N3 C37 C38 C39 0.7(4)
N3 C41 C40 C39 1.4(5)
O5 S1 C85 F1 58.1(3)
O5 S1 C85 F3 178.6(3)
O5 S1 C85 F2 -62.3(3)
N6 C53 C54 C55 -2.3(4)
N6 C53 C47 O4 -33.0(3)
N6 C53 C47 C20 87.3(3)
N6 C53 C47 C48 -150.4(2)
N6 C57 C56 C55 -0.4(5)
N2 C31 C25 O2 -34.2(3)
N2 C31 C25 C8 85.6(3)
N2 C31 C25 C26 -150.7(3)
N2 C31 C32 C33 -0.2(5)
N2 C35 C34 C33 -0.7(6)
N5 C48 C47 O4 -19.9(3)
N5 C48 C47 C53 96.4(3)
N5 C48 C47 C20 -142.2(3)
N5 C48 C49 C50 1.6(5)
N5 C52 C51 C50 1.5(7)
N12 C79 C80 C81 175.1(3)
N12 C79 C84 C83 -175.3(3)
N7 C58 C59 N8 0.0(4)
N8 C61 C66 C65 -178.6(4)
N8 C61 C62 C63 177.6(4)
N11 C76 C77 N12 0.3(4)
O6 S1 C85 F1 -60.8(3)
O6 S1 C85 F3 59.7(3)
O6 S1 C85 F2 178.9(3)
N1 C26 C27 C28 1.4(8)
N1 C30 C29 C28 1.9(9)
N10 C68 C67 N9 -0.4(4)
N10 C70 C75 C74 178.8(4)
N4 C42 C43 C44 0.2(5)
N4 C46 C45 C44 0.8(7)
O7 S1 C85 F1 178.3(2)
O7 S1 C85 F3 -61.2(3)
O7 S1 C85 F2 58.0(3)
C37 N3 C41 C40 0.3(5)
C37 C36 C14 C13 82.9(3)
C37 C36 C14 C15 -98.0(3)
C37 C36 C42 N4 -147.9(3)
C37 C36 C42 C43 31.1(4)
C53 N6 C57 C56 -1.3(4)
C53 C54 C55 C56 0.5(5)
C54 C53 C47 O4 147.3(3)
C54 C53 C47 C20 -92.3(3)
C54 C53 C47 C48 29.9(4)
C54 C55 C56 C57 0.8(5)
C3 C13 C18 C17 175.0(3)
C3 C13 C14 C36 3.0(5)
C3 C13 C14 C15 -176.1(3)
C1 C7 C8 C25 -2.6(5)
C1 C7 C8 C9 179.2(3)
C1 C7 C12 C11 179.8(4)
C20 C21 C22 C23 0.0(5)
C24 C23 C22 C21 -0.7(5)
C19 C5 C6 C1 169.8(3)
C19 C5 C0AA C3 -169.9(2)
C19 C20 C47 O4 -34.4(3)
C19 C20 C47 C53 -151.3(3)
C19 C20 C47 C48 85.5(3)
C19 C20 C21 C22 1.1(4)
C19 C24 C23 C22 0.1(5)
C6 C5 C19 C20 -59.1(4)
C6 C5 C19 C24 126.8(3)
C6 C5 C0AA C3 5.0(4)
C6 C1 C7 C8 120.4(4)
C6 C1 C7 C12 -58.6(4)
C6 C1 C2 C3 -3.5(4)
C13 C3 C0AA C5 172.1(3)
C13 C3 C2 C1 -173.0(3)
C13 C18 C17 C16 1.3(6)
C13 C14 C15 C16 1.6(5)
C57 N6 C53 C54 2.7(4)
C57 N6 C53 C47 -177.0(2)
C48 N5 C52 C51 1.6(6)
C48 C49 C50 C51 1.6(6)
C68 N10 C69 Fe4 177.4(2)
C68 N10 C69 N9 -0.9(3)
C68 N10 C70 C71 -37.1(5)
C68 N10 C70 C75 142.9(3)
C36 C37 C38 C39 -176.3(3)
C36 C14 C15 C16 -177.5(3)
C36 C42 C43 C44 -178.8(3)
C31 N2 C35 C34 -0.5(5)
C31 C25 C8 C7 -147.6(3)
C31 C25 C8 C9 30.5(4)
C31 C25 C26 N1 92.5(4)
C31 C25 C26 C27 -92.9(5)
C31 C32 C33 C34 -1.0(6)
C47 C53 C54 C55 177.4(3)
C47 C20 C19 C5 1.0(4)
C47 C20 C19 C24 175.1(3)
C47 C20 C21 C22 -175.6(3)
C47 C48 C49 C50 -175.7(3)
C76 N11 C78 Fe4 -176.6(2)
C76 N11 C78 N12 0.3(3)
C0AA C3 C13 C18 120.1(3)
C0AA C3 C13 C14 -64.7(4)
C0AA C3 C2 C1 3.6(4)
C0AA C5 C19 C20 115.6(3)
C0AA C5 C19 C24 -58.5(4)
C0AA C5 C6 C1 -4.8(4)
C67 N9 C69 Fe4 -178.1(2)
C67 N9 C69 N10 0.6(3)
C61 N8 C60 Fe4 -5.8(5)
C61 N8 C60 N7 177.2(3)
C61 N8 C59 C58 -177.2(3)
C61 C66 C65 C64 0.5(8)
C61 C62 C63 C64 1.6(8)
C78 Fe4 O1 Fe2 -93.92(13)
C78 Fe4 O1 Fe1 27.19(13)
C78 Fe4 O1 Fe3 143.02(12)
C78 N12 C79 C80 147.7(3)
C78 N12 C79 C84 -35.7(5)
C78 N12 C77 C76 -0.1(4)
C78 N11 C76 C77 -0.4(4)
C49 C48 C47 O4 157.4(3)
C49 C48 C47 C53 -86.2(3)
C49 C48 C47 C20 35.2(4)
C49 C50 C51 C52 -3.0(7)
C18 C13 C14 C36 178.1(3)
C18 C13 C14 C15 -1.0(5)
C18 C17 C16 C15 -0.7(6)
C38 C37 C36 O3 156.5(3)
C38 C37 C36 C14 34.7(4)
C38 C37 C36 C42 -88.0(3)
C38 C39 C40 C41 -2.0(5)
C14 C13 C18 C17 -0.4(5)
C14 C36 C42 N4 88.9(3)
C14 C36 C42 C43 -92.0(4)
C14 C15 C16 C17 -0.8(6)
C7 C1 C6 C5 -173.6(3)
C7 C1 C2 C3 174.1(3)
C7 C8 C9 C10 1.4(7)
C7 C12 C11 C10 0.8(7)
C2 C3 C13 C18 -63.4(4)
C2 C3 C13 C14 111.8(3)
C2 C3 C0AA C5 -4.4(4)
C2 C1 C6 C5 4.0(4)
C2 C1 C7 C8 -57.1(4)
C2 C1 C7 C12 123.9(3)
C69 Fe4 O1 Fe2 27.86(13)
C69 Fe4 O1 Fe1 148.97(12)
C69 Fe4 O1 Fe3 -95.20(12)
C69 N9 C67 C68 -0.1(4)
C69 N10 C68 C67 0.8(4)
C69 N10 C70 C71 144.2(3)
C69 N10 C70 C75 -35.9(5)
C41 N3 C37 C36 175.9(2)
C41 N3 C37 C38 -1.4(4)
C60 Fe4 O1 Fe2 147.05(13)
C60 Fe4 O1 Fe1 -91.84(12)
C60 Fe4 O1 Fe3 23.99(13)
C60 N7 C58 C59 0.0(4)
C60 N8 C61 C66 -28.7(5)
C60 N8 C61 C62 152.1(4)
C60 N8 C59 C58 0.1(4)
C42 N4 C46 C45 -0.8(5)
C42 C36 C14 C13 -153.3(3)
C42 C36 C14 C15 25.7(4)
C79 N12 C78 Fe4 -8.4(5)
C79 N12 C78 N11 175.7(3)
C79 N12 C77 C76 -176.1(3)
C21 C20 C19 C5 -175.6(3)
C21 C20 C19 C24 -1.5(4)
C21 C20 C47 O4 142.1(3)
C21 C20 C47 C53 25.3(3)
C21 C20 C47 C48 -97.9(3)
C25 C31 C32 C33 178.0(3)
C25 C8 C9 C10 -176.8(4)
C25 C26 C27 C28 -172.8(5)
C8 C7 C12 C11 0.7(6)
C8 C25 C26 N1 -145.3(3)
C8 C25 C26 C27 29.3(5)
C8 C9 C10 C11 0.1(8)
C40 C39 C38 C37 1.0(5)
C77 N12 C78 Fe4 175.7(3)
C77 N12 C78 N11 -0.2(3)
C77 N12 C79 C80 -37.0(5)
C77 N12 C79 C84 139.6(3)
C66 C61 C62 C63 -1.6(7)
C26 N1 C30 C29 -0.1(7)
C26 C25 C8 C7 87.4(4)
C26 C25 C8 C9 -94.5(4)
C26 C27 C28 C29 0.4(10)
C52 N5 C48 C47 174.3(3)
C52 N5 C48 C49 -3.2(5)
C71 C70 C75 C74 -1.3(6)
C80 C79 C84 C83 1.2(5)
C80 C81 C82 C83 0.9(6)
C32 C31 C25 O2 147.4(3)
C32 C31 C25 C8 -92.8(4)
C32 C31 C25 C26 30.9(4)
C70 N10 C68 C67 -178.1(3)
C70 N10 C69 Fe4 -3.7(5)
C70 N10 C69 N9 178.0(3)
C70 C71 C72 C73 0.9(5)
C70 C75 C74 C73 2.1(7)
C12 C7 C8 C25 176.4(3)
C12 C7 C8 C9 -1.8(5)
C12 C11 C10 C9 -1.2(7)
C58 N7 C60 Fe4 -177.7(2)
C58 N7 C60 N8 0.1(3)
C72 C71 C70 N10 179.8(3)
C72 C71 C70 C75 -0.1(5)
C72 C73 C74 C75 -1.3(7)
C46 N4 C42 C36 179.4(3)
C46 N4 C42 C43 0.3(5)
C43 C44 C45 C46 -0.3(7)
C84 C79 C80 C81 -1.5(5)
C84 C83 C82 C81 -1.2(6)
C59 N8 C61 C66 148.1(4)
C59 N8 C61 C62 -31.1(5)
C59 N8 C60 Fe4 176.9(3)
C59 N8 C60 N7 -0.1(4)
C35 N2 C31 C25 -177.5(3)
C35 N2 C31 C32 0.9(5)
C35 C34 C33 C32 1.4(6)
C65 C64 C63 C62 -0.5(9)
C62 C61 C66 C65 0.6(7)
C23 C24 C19 C5 175.4(3)
C23 C24 C19 C20 1.0(5)
C63 C64 C65 C66 -0.5(9)
C82 C81 C80 C79 0.4(6)
C82 C83 C84 C79 0.1(6)
C45 C44 C43 C42 -0.2(6)
C30 N1 C26 C25 173.2(3)
C30 N1 C26 C27 -1.6(6)
C30 C29 C28 C27 -2.0(11)
C74 C73 C72 C71 -0.2(6)
O11 S3 C87 F9 -168.2(6)
O11 S3 C87 F7 68.8(8)
O11 S3 C87 F8 -54.1(7)
O12 S3 C87 F9 79.2(7)
O12 S3 C87 F7 -43.9(8)
O12 S3 C87 F8 -166.8(7)
C92 O14 C93 C94 165.0(11)
C93 O14 C92 C91 159.5(11)
O8 S2 C86 F5 -68.4(13)
O8 S2 C86 F4 174.7(11)
O8 S2 C86 F6 37.9(19)
O10 S2 C86 F5 54.9(14)
O10 S2 C86 F4 -62.1(12)
O10 S2 C86 F6 161.2(19)
O9 S2 C86 F5 -180.0(16)
O9 S2 C86 F4 63.1(15)
O9 S2 C86 F6 -74(2)
O13 S3 C87 F9 -19.1(6)
O13 S3 C87 F7 -142.2(7)
O13 S3 C87 F8 95.0(6)

loop_
_smtbx_masks_void_nr
_smtbx_masks_void_average_x
_smtbx_masks_void_average_y
_smtbx_masks_void_average_z
_smtbx_masks_void_volume
_smtbx_masks_void_count_electrons
1 0.000 0.000 0.000 129.7 44.6
2 0.100 0.960 0.432 7.2 0.0
3 0.301 0.437 0.894 11.9 0.0
4 0.400 0.400 0.568 7.2 0.0
5 0.600 0.600 0.432 7.2 0.0
6 0.699 0.563 0.106 11.9 0.0
7 0.900 0.040 0.568 7.2 0.0
